data_2310916
loop_
_publ_author_name
'Morosin, B.'
'Lingafelter, E.C.'

_publ_section_title
;
 The Crystal Structure of Cesium Tetrabromozincate, Cs2 Zn Br4
;
_journal_name_full 'Acta Crystallographica (1,1948-23,1967)'
_journal_page_first 744
_journal_page_last 745
_journal_volume 12
_journal_year 1959
_chemical_formula_sum 'Br4 Cs2 Zn'
_chemical_name_systematic 'Cs2 Zn Br4'
_space_group_IT_number 62
_symmetry_space_group_name_Hall '-P 2ac 2n'
_symmetry_space_group_name_H-M 'P n m a'
_cell_angle_alpha 90
_cell_angle_beta 90
_cell_angle_gamma 90
_cell_formula_units_Z 4
_cell_length_a 10.196
_cell_length_b 7.77
_cell_length_c 13.517
_cell_volume 1070.856
_citation_journal_id_ASTM ACCRA9
_cod_data_source_file Morosin_ACCRA9_1959_1376.cif
_cod_data_source_block Br4Cs2Zn1
_cod_original_formula_sum 'Br4 Cs2 Zn1'
_cod_database_code 2310916

loop_
_symmetry_equiv_pos_as_xyz
x,y,z
-x+1/2,-y,z+1/2
x+1/2,-y+1/2,-z+1/2
-x,y+1/2,-z
-x,-y,-z
x-1/2,y,-z-1/2
-x-1/2,y-1/2,z-1/2
x,-y-1/2,z

loop_
_atom_site_label
_atom_site_type_symbol
_atom_site_fract_x
_atom_site_fract_y
_atom_site_fract_z
_atom_site_occupancy
_atom_site_U_iso_or_equiv
Cs2 Cs+1 0.4766 0.25 0.8284 1 0.0
Zn1 Zn+2 0.2356 0.25 0.4214 1 0.0
Br2 Br-1 0.3109 0.25 0.5904 1 0.0
Cs1 Cs+1 0.6378 0.25 0.3966 1 0.0
Br1 Br-1 0.003 0.25 0.4021 1 0.0
Br3 Br-1 0.3255 0 0.3461 1 0.0
